data_1518276
loop_
_publ_author_name
'Cui, Xin'
'Xu, Xue'
'Jin, Li-Mei'
'Wojtas, Lukasz'
'Zhang, X. Peter'

_publ_section_title
;
 Stereoselective Radical C-H Alkylation with Acceptor/Acceptor-Substituted
 Diazo Reagents via Co(II)-Based Metalloradical Catalysis.
;
_journal_issue 2
_journal_name_full 'Chemical science (Royal Society of Chemistry : 2010)'
_journal_page_first 1219
_journal_page_last 1224
_journal_paper_doi 10.1039/C4SC02610A
_journal_volume 6
_journal_year 2015
_chemical_absolute_configuration ad
_chemical_formula_moiety 'C12 H14 O4 S'
_chemical_formula_sum 'C12 H14 O4 S'
_chemical_formula_weight 254.29
_chemical_name_systematic
;
 ?
;
_space_group_IT_number 4
_symmetry_cell_setting monoclinic
_symmetry_space_group_name_Hall 'P 2yb'
_symmetry_space_group_name_H-M 'P 1 21 1'
_atom_sites_solution_hydrogens geom
_atom_sites_solution_primary direct
_atom_sites_solution_secondary difmap
_audit_creation_method SHELXL-97
_cell_angle_alpha 90.00
_cell_angle_beta 108.1320(10)
_cell_angle_gamma 90.00
_cell_formula_units_Z 2
_cell_length_a 6.70370(10)
_cell_length_b 10.0938(2)
_cell_length_c 9.5452(2)
_cell_measurement_temperature 203(2)
_cell_volume 613.81(2)
_computing_cell_refinement 'APEX2 (Bruker, 2010); SAINT (Bruker, 2009)'
_computing_data_collection 'APEX2 (Bruker, 2010)'
_computing_data_reduction 'SAINT (Bruker, 2009);XPREP(Sheldrick,2008)'
_computing_publication_material 'APEX2 (Bruker, 2010)'
_computing_structure_refinement 'SHELXL-97 (Sheldrick, 2008); OLEX2 (2009)'
_computing_structure_solution 'SHELXS-97 (Sheldrick, 2008)'
_diffrn_ambient_temperature 203(2)
_diffrn_measured_fraction_theta_full 0.984
_diffrn_measured_fraction_theta_max 0.984
_diffrn_measurement_device_type 'BRUKER SMART APEXII CCD'
_diffrn_measurement_method 'omega scans'
_diffrn_radiation_monochromator graphite
_diffrn_radiation_source 'fine-focus sealed tube'
_diffrn_radiation_type CuK\a
_diffrn_radiation_wavelength 1.54178
_diffrn_reflns_av_R_equivalents 0.0335
_diffrn_reflns_av_sigmaI/netI 0.0413
_diffrn_reflns_limit_h_max 8
_diffrn_reflns_limit_h_min -7
_diffrn_reflns_limit_k_max 12
_diffrn_reflns_limit_k_min -12
_diffrn_reflns_limit_l_max 10
_diffrn_reflns_limit_l_min -11
_diffrn_reflns_number 6686
_diffrn_reflns_theta_full 68.16
_diffrn_reflns_theta_max 68.16
_diffrn_reflns_theta_min 4.87
_exptl_absorpt_coefficient_mu 2.370
_exptl_absorpt_correction_T_max 0.6486
_exptl_absorpt_correction_T_min 0.6486
_exptl_absorpt_correction_type multi-scan
_exptl_absorpt_process_details 'SADABS; (Sheldrick, 2003)'
_exptl_crystal_colour colorless
_exptl_crystal_density_diffrn 1.376
_exptl_crystal_density_method 'not measured'
_exptl_crystal_description block
_exptl_crystal_F_000 268
_exptl_crystal_size_max 0.20
_exptl_crystal_size_mid 0.20
_exptl_crystal_size_min 0.20
_refine_diff_density_max 0.218
_refine_diff_density_min -0.205
_refine_diff_density_rms 0.040
_refine_ls_abs_structure_details 'Flack H D (1983), Acta Cryst. A39, 876-881'
_refine_ls_abs_structure_Flack 0.021(19)
_refine_ls_extinction_coef 0.0073(11)
_refine_ls_extinction_expression Fc^*^=kFc[1+0.001xFc^2^\l^3^/sin(2\q)]^-1/4^
_refine_ls_extinction_method SHELXL
_refine_ls_goodness_of_fit_ref 1.062
_refine_ls_hydrogen_treatment constr
_refine_ls_matrix_type full
_refine_ls_number_parameters 156
_refine_ls_number_reflns 2144
_refine_ls_number_restraints 1
_refine_ls_restrained_S_all 1.062
_refine_ls_R_factor_all 0.0341
_refine_ls_R_factor_gt 0.0324
_refine_ls_shift/su_max 0.001
_refine_ls_shift/su_mean 0.000
_refine_ls_structure_factor_coef Fsqd
_refine_ls_weighting_details 'calc w=1/[\s^2^(Fo^2^)+(0.0449P)^2^+0.0153P] where P=(Fo^2^+2Fc^2^)/3'
_refine_ls_weighting_scheme calc
_refine_ls_wR_factor_gt 0.0785
_refine_ls_wR_factor_ref 0.0796
_reflns_number_gt 2033
_reflns_number_total 2144
_reflns_threshold_expression >2sigma(I)
_cod_data_source_file c4sc02610a2.cif
_cod_data_source_block xc_vii_129_0m
_cod_depositor_comments 'Adding full bibliography for 1518275--1518277.cif.'
_cod_original_sg_symbol_H-M P21
_cod_database_code 1518276

loop_
_symmetry_equiv_pos_as_xyz
'x, y, z'
'-x, y+1/2, -z'

loop_
_atom_site_label
_atom_site_type_symbol
_atom_site_fract_x
_atom_site_fract_y
_atom_site_fract_z
_atom_site_U_iso_or_equiv
_atom_site_adp_type
_atom_site_occupancy
_atom_site_symmetry_multiplicity
_atom_site_calc_flag
_atom_site_refinement_flags
S1 S 0.11517(7) 0.60986(5) 0.43726(6) 0.03182(16) Uani 1 1 d .
O1 O 0.4858(3) 0.47378(16) 0.32220(18) 0.0349(4) Uani 1 1 d .
O2 O 0.3061(3) 0.30364(18) 0.3733(2) 0.0418(4) Uani 1 1 d .
O3 O 0.1791(3) 0.74480(18) 0.4717(2) 0.0487(5) Uani 1 1 d .
O4 O 0.0078(3) 0.5758(2) 0.2872(2) 0.0520(5) Uani 1 1 d .
C1 C 0.5220(5) 0.3983(3) 0.2038(3) 0.0469(7) Uani 1 1 d .
H1A H 0.5920 0.3159 0.2425 0.070 Uiso 1 1 calc R
H1B H 0.6094 0.4492 0.1595 0.070 Uiso 1 1 calc R
H1C H 0.3887 0.3792 0.1299 0.070 Uiso 1 1 calc R
C2 C 0.3750(3) 0.4142(2) 0.3973(2) 0.0272(4) Uani 1 1 d .
C3 C 0.3462(3) 0.5051(2) 0.5149(2) 0.0269(4) Uani 1 1 d .
H3 H 0.4720 0.5619 0.5525 0.032 Uiso 1 1 calc R
C4 C 0.3054(3) 0.4322(2) 0.6449(2) 0.0276(4) Uani 1 1 d .
H4 H 0.2352 0.3475 0.6066 0.033 Uiso 1 1 calc R
C5 C 0.5037(3) 0.3991(2) 0.7690(2) 0.0299(5) Uani 1 1 d .
C6 C 0.5350(4) 0.2711(3) 0.8217(3) 0.0445(6) Uani 1 1 d .
H6 H 0.4359 0.2052 0.7785 0.053 Uiso 1 1 calc R
C7 C 0.7132(5) 0.2389(3) 0.9387(3) 0.0567(8) Uani 1 1 d .
H7 H 0.7341 0.1511 0.9730 0.068 Uiso 1 1 calc R
C8 C 0.8565(4) 0.3334(4) 1.0035(3) 0.0559(9) Uani 1 1 d .
H8 H 0.9756 0.3113 1.0828 0.067 Uiso 1 1 calc R
C9 C -0.0236(3) 0.5551(3) 0.5580(3) 0.0368(5) Uani 1 1 d .
H9A H -0.1100 0.6265 0.5782 0.044 Uiso 1 1 calc R
H9B H -0.1139 0.4793 0.5162 0.044 Uiso 1 1 calc R
C10 C 0.1486(3) 0.5160(2) 0.6961(3) 0.0351(5) Uani 1 1 d .
H10A H 0.0911 0.4642 0.7615 0.042 Uiso 1 1 calc R
H10B H 0.2178 0.5949 0.7494 0.042 Uiso 1 1 calc R
C11 C 0.6508(4) 0.4950(3) 0.8357(3) 0.0426(6) Uani 1 1 d .
H11 H 0.6314 0.5829 0.8016 0.051 Uiso 1 1 calc R
C12 C 0.8260(4) 0.4618(4) 0.9523(3) 0.0540(8) Uani 1 1 d .
H12 H 0.9250 0.5274 0.9968 0.065 Uiso 1 1 calc R

loop_
_atom_site_aniso_label
_atom_site_aniso_U_11
_atom_site_aniso_U_22
_atom_site_aniso_U_33
_atom_site_aniso_U_23
_atom_site_aniso_U_13
_atom_site_aniso_U_12
S1 0.0308(2) 0.0297(3) 0.0338(3) 0.0009(2) 0.00834(17) 0.0054(2)
O1 0.0422(9) 0.0322(8) 0.0379(9) 0.0027(7) 0.0235(7) -0.0002(7)
O2 0.0518(10) 0.0345(9) 0.0479(10) -0.0105(7) 0.0282(8) -0.0108(8)
O3 0.0515(11) 0.0287(8) 0.0693(13) 0.0030(8) 0.0238(9) 0.0047(8)
O4 0.0415(9) 0.0707(15) 0.0360(9) -0.0006(8) 0.0009(7) 0.0143(9)
C1 0.0613(17) 0.0471(15) 0.0444(14) 0.0023(12) 0.0342(13) 0.0063(14)
C2 0.0242(9) 0.0281(10) 0.0300(10) 0.0009(9) 0.0097(7) 0.0002(9)
C3 0.0238(9) 0.0259(10) 0.0305(10) -0.0015(8) 0.0079(7) -0.0017(8)
C4 0.0263(10) 0.0287(10) 0.0282(10) -0.0020(8) 0.0089(8) -0.0029(8)
C5 0.0283(10) 0.0393(13) 0.0239(10) -0.0017(9) 0.0110(8) 0.0027(10)
C6 0.0486(14) 0.0405(14) 0.0370(13) -0.0032(11) 0.0023(10) 0.0097(12)
C7 0.0615(18) 0.0595(17) 0.0407(14) 0.0024(13) 0.0037(13) 0.0261(15)
C8 0.0352(14) 0.100(3) 0.0295(12) 0.0025(15) 0.0053(10) 0.0182(15)
C9 0.0279(10) 0.0371(11) 0.0481(14) -0.0016(10) 0.0159(9) 0.0026(10)
C10 0.0317(11) 0.0405(12) 0.0367(12) -0.0034(10) 0.0161(9) 0.0014(10)
C11 0.0375(12) 0.0564(16) 0.0327(12) 0.0010(11) 0.0092(9) -0.0132(12)
C12 0.0363(13) 0.095(2) 0.0303(12) -0.0068(15) 0.0104(10) -0.0191(15)

loop_
_atom_type_symbol
_atom_type_description
_atom_type_scat_dispersion_real
_atom_type_scat_dispersion_imag
_atom_type_scat_source
C C 0.0181 0.0091 'International Tables Vol C Tables 4.2.6.8 and 6.1.1.4'
H H 0.0000 0.0000 'International Tables Vol C Tables 4.2.6.8 and 6.1.1.4'
O O 0.0492 0.0322 'International Tables Vol C Tables 4.2.6.8 and 6.1.1.4'
S S 0.3331 0.5567 'International Tables Vol C Tables 4.2.6.8 and 6.1.1.4'

loop_
_geom_angle_atom_site_label_1
_geom_angle_atom_site_label_2
_geom_angle_atom_site_label_3
_geom_angle
O4 S1 O3 118.62(13)
O4 S1 C9 111.89(12)
O3 S1 C9 108.96(12)
O4 S1 C3 111.41(11)
O3 S1 C3 107.52(11)
C9 S1 C3 96.05(10)
C2 O1 C1 116.26(19)
O1 C1 H1A 109.5
O1 C1 H1B 109.5
H1A C1 H1B 109.5
O1 C1 H1C 109.5
H1A C1 H1C 109.5
H1B C1 H1C 109.5
O2 C2 O1 124.3(2)
O2 C2 C3 125.20(19)
O1 C2 C3 110.47(18)
C2 C3 C4 113.95(18)
C2 C3 S1 109.77(14)
C4 C3 S1 105.21(14)
C2 C3 H3 109.3
C4 C3 H3 109.3
S1 C3 H3 109.3
C5 C4 C3 113.73(17)
C5 C4 C10 113.05(18)
C3 C4 C10 107.66(18)
C5 C4 H4 107.4
C3 C4 H4 107.4
C10 C4 H4 107.4
C6 C5 C11 118.8(2)
C6 C5 C4 119.2(2)
C11 C5 C4 122.0(2)
C5 C6 C7 120.3(3)
C5 C6 H6 119.8
C7 C6 H6 119.8
C8 C7 C6 120.6(3)
C8 C7 H7 119.7
C6 C7 H7 119.7
C7 C8 C12 119.5(2)
C7 C8 H8 120.2
C12 C8 H8 120.2
C10 C9 S1 103.59(15)
C10 C9 H9A 111.0
S1 C9 H9A 111.0
C10 C9 H9B 111.0
S1 C9 H9B 111.0
H9A C9 H9B 109.0
C9 C10 C4 106.14(18)
C9 C10 H10A 110.5
C4 C10 H10A 110.5
C9 C10 H10B 110.5
C4 C10 H10B 110.5
H10A C10 H10B 108.7
C12 C11 C5 120.3(3)
C12 C11 H11 119.9
C5 C11 H11 119.9
C8 C12 C11 120.5(3)
C8 C12 H12 119.7
C11 C12 H12 119.7

loop_
_geom_bond_atom_site_label_1
_geom_bond_atom_site_label_2
_geom_bond_distance
S1 O4 1.4306(19)
S1 O3 1.4350(19)
S1 C9 1.780(3)
S1 C3 1.831(2)
O1 C2 1.327(3)
O1 C1 1.444(3)
O2 C2 1.202(3)
C1 H1A 0.9700
C1 H1B 0.9700
C1 H1C 0.9700
C2 C3 1.507(3)
C3 C4 1.538(3)
C3 H3 0.9900
C4 C5 1.517(3)
C4 C10 1.543(3)
C4 H4 0.9900
C5 C6 1.379(4)
C5 C11 1.387(4)
C6 C7 1.397(4)
C6 H6 0.9400
C7 C8 1.358(5)
C7 H7 0.9400
C8 C12 1.379(5)
C8 H8 0.9400
C9 C10 1.510(3)
C9 H9A 0.9800
C9 H9B 0.9800
C10 H10A 0.9800
C10 H10B 0.9800
C11 C12 1.385(4)
C11 H11 0.9400
C12 H12 0.9400

loop_
_geom_torsion_atom_site_label_1
_geom_torsion_atom_site_label_2
_geom_torsion_atom_site_label_3
_geom_torsion_atom_site_label_4
_geom_torsion
C1 O1 C2 O2 0.4(3)
C1 O1 C2 C3 -178.9(2)
O2 C2 C3 C4 24.9(3)
O1 C2 C3 C4 -155.79(17)
O2 C2 C3 S1 -92.8(2)
O1 C2 C3 S1 86.52(18)
O4 S1 C3 C2 3.89(19)
O3 S1 C3 C2 -127.65(16)
C9 S1 C3 C2 120.26(16)
O4 S1 C3 C4 -119.11(16)
O3 S1 C3 C4 109.35(16)
C9 S1 C3 C4 -2.74(16)
C2 C3 C4 C5 90.0(2)
S1 C3 C4 C5 -149.74(16)
C2 C3 C4 C10 -143.95(18)
S1 C3 C4 C10 -23.7(2)
C3 C4 C5 C6 -128.8(2)
C10 C4 C5 C6 108.0(2)
C3 C4 C5 C11 54.1(3)
C10 C4 C5 C11 -69.1(3)
C11 C5 C6 C7 -0.8(4)
C4 C5 C6 C7 -178.1(2)
C5 C6 C7 C8 0.9(4)
C6 C7 C8 C12 -0.5(4)
O4 S1 C9 C10 144.43(16)
O3 S1 C9 C10 -82.43(18)
C3 S1 C9 C10 28.45(17)
S1 C9 C10 C4 -46.3(2)
C5 C4 C10 C9 172.62(19)
C3 C4 C10 C9 46.1(2)
C6 C5 C11 C12 0.4(4)
C4 C5 C11 C12 177.6(2)
C7 C8 C12 C11 0.1(4)
C5 C11 C12 C8 0.0(4)
